data_1558582
loop_
_publ_author_name
'Liu, Chao'
'Zhai, Kun'
'Yu, Zhipeng'
'Nie, Anmin'
'Liu, Zhongyuan'
'Sun, Young'

_publ_section_title
;
 Hydrogen Bond Tuning of Magnetoelectric Coupling in Metal--Organic
 Frameworks
;
_journal_name_full 'The Journal of Physical Chemistry C'
_journal_paper_doi 10.1021/acs.jpcc.0c03916
_journal_year 2020
_chemical_formula_sum 'C5 H11 Mn N O6'
_chemical_formula_weight 236.090
_space_group_IT_number 9
_space_group_name_Hall 'C -2yc'
_space_group_name_H-M_alt 'C 1 c 1'
_symmetry_Int_Tables_number 9
_symmetry_space_group_name_Hall 'C -2yc'
_symmetry_space_group_name_H-M 'C 1 c 1'
_cell_angle_alpha 90.000
_cell_angle_beta 120.694(2)
_cell_angle_gamma 90.000
_cell_formula_units_Z 4
_cell_length_a 14.345(2)
_cell_length_b 8.3232(13)
_cell_length_c 8.8793(14)
_cell_volume 911.6(2)
_refine_ls_R_factor_all 0.048
_cod_data_source_file jp0c03916_si_001.cif
_cod_data_source_block Mn(CHOO)3NH2(CH3)2
_cod_original_sg_symbol_Hall C_-2yc
_cod_database_code 1558582

loop_
_symmetry_equiv_pos_site_id
_symmetry_equiv_pos_as_xyz
1 x,y,z
2 x,-y,1/2+z
3 1/2+x,1/2+y,z
4 1/2+x,1/2-y,1/2+z

loop_
_atom_site_aniso_label
_atom_site_aniso_U_11
_atom_site_aniso_U_22
_atom_site_aniso_U_33
_atom_site_aniso_U_12
_atom_site_aniso_U_13
_atom_site_aniso_U_23
O1 0.013(2) 0.007(2) 0.020(2) -0.0012(14) 0.0059(17) 0.0001(13)
C1 0.0167(14) 0.0135(14) 0.0149(15) -0.005(4) 0.0102(12) 0.002(4)
C2 0.012(2) 0.005(2) 0.020(3) -0.0034(17) 0.0087(19) -0.0018(19)
C3 0.013(2) 0.013(3) 0.015(3) -0.0028(19) 0.009(2) 0.001(2)
C4 0.022(3) 0.021(3) 0.024(3) -0.001(2) 0.010(3) 0.004(2)
O6 0.0183(19) 0.0073(19) 0.015(2) -0.0025(14) 0.0116(15) -0.0030(14)
N1 0.0180(16) 0.0051(15) 0.0248(19) 0.0012(13) 0.0127(14) 0.0002(14)
O5 0.0123(19) 0.016(2) 0.019(2) -0.0009(14) 0.0067(16) 0.0017(15)
O4 0.0234(18) 0.011(2) 0.018(2) 0.0051(15) 0.0133(15) 0.0038(14)
C5 0.018(3) 0.022(3) 0.019(3) -0.0034(17) 0.008(2) 0.0033(18)
Mn1 0.0106(2) 0.0052(2) 0.0119(2) 0.00016(16) 0.00665(17) 0.00036(17)
O3 0.0174(19) 0.009(2) 0.020(2) -0.0017(15) 0.0106(17) -0.0030(16)
O2 0.0219(18) 0.0094(19) 0.021(2) 0.0046(15) 0.0153(16) 0.0065(15)

loop_
_atom_site_label
_atom_site_type_symbol
_atom_site_fract_x
_atom_site_fract_y
_atom_site_fract_z
_atom_site_occupancy
_atom_site_symmetry_multiplicity
_atom_site_Wyckoff_symbol
_atom_site_attached_hydrogens
_atom_site_calc_flag
_atom_site_thermal_displace_type
_atom_site_U_iso_or_equiv
O1 O 0.2340(2) 0.3565(4) 0.0618(4) 1.000 4 a ? d Uani 0.0147(8)
C1 C 0.3242(7) 0.2881(3) 0.1471(11) 1.000 4 a ? d Uani 0.0141(6)
H1 H 0.3248 0.1764 0.1480 1.000 4 a ? calc Uiso 0.01700
C2 C 0.0502(4) 0.5281(6) -0.3491(7) 1.000 4 a ? d Uani 0.0116(10)
H2 H 0.0975 0.4655 -0.3668 1.000 4 a ? calc Uiso 0.01400
C3 C 0.1117(4) 0.0246(6) -0.3434(7) 1.000 4 a ? d Uani 0.0132(12)
H3 H 0.0941 -0.0537 -0.2872 1.000 4 a ? calc Uiso 0.01600
C4 C 0.2731(6) 0.7282(7) -0.0024(10) 1.000 4 a ? d Uani 0.0228(16)
H4A H 0.2746 0.6829 -0.1006 1.000 4 a ? calc Uiso 0.03400
H4B H 0.2638 0.8425 -0.0169 1.000 4 a ? calc Uiso 0.03400
H4C H 0.2140 0.6826 0.0045 1.000 4 a ? calc Uiso 0.03400
O6 O 0.0222(2) 0.3385(4) 0.0753(4) 1.000 4 a ? d Uani 0.0122(8)
N1 N 0.3776(3) 0.6917(4) 0.1624(5) 1.000 4 a ? d Uani 0.0151(7)
O5 O 0.4132(3) 0.3582(4) 0.2305(4) 1.000 4 a ? d Uani 0.0162(9)
O4 O 0.1212(3) 0.0217(4) 0.0309(4) 1.000 4 a ? d Uani 0.0160(8)
C5 C 0.3802(6) 0.7555(6) 0.3196(10) 1.000 4 a ? d Uani 0.0202(17)
H5A H 0.4479 0.7277 0.4219 1.000 4 a ? calc Uiso 0.03000
H5B H 0.3216 0.7101 0.3282 1.000 4 a ? calc Uiso 0.03000
H5C H 0.3728 0.8703 0.3109 1.000 4 a ? calc Uiso 0.03000
H12 H 0.435(4) 0.739(5) 0.144(7) 1.000 4 a ? d Uiso 0.022(13)
H11 H 0.384(4) 0.597(5) 0.161(6) 1.000 4 a ? d Uiso 0.025(12)
Mn1 Mn 0.0746(1) 0.2482(1) -0.1038(2) 1.000 4 a ? d Uani 0.00880(13)
O3 O 0.1232(2) 0.1655(4) -0.2845(4) 1.000 4 a ? d Uani 0.0150(8)
O2 O 0.0187(3) 0.4737(4) -0.2512(4) 1.000 4 a ? d Uani 0.0153(8)

loop_
_atom_type_symbol
_atom_type_oxidation_number
_atom_type_radius_bond
O ? 1.200
C ? 1.200
H ? 1.200
N ? 1.200
Mn ? 1.200

loop_
_geom_angle_atom_site_label_1
_geom_angle_atom_site_label_2
_geom_angle_atom_site_label_3
_geom_angle_site_symmetry_1
_geom_angle_site_symmetry_2
_geom_angle_site_symmetry_3
_geom_angle
_geom_angle_publ_flag
C1 O1 Mn1 . . . 128.5(3) no
O5 C1 O1 . . . 125.1(3) no
O5 C1 H1 . . . 117.40 no
O1 C1 H1 . . . 117.40 no
O6 C2 O2 2_564 . . 124.2(4) no
O6 C2 H2 2_564 . . 117.90 no
O2 C2 H2 . . . 117.90 no
O4 C3 O3 2_554 . . 127.3(5) no
O4 C3 H3 2_554 . . 116.40 no
O3 C3 H3 . . . 116.40 no
N1 C4 H4A . . . 109.50 no
N1 C4 H4B . . . 109.50 no
H4A C4 H4B . . . 109.50 no
N1 C4 H4C . . . 109.50 no
H4A C4 H4C . . . 109.50 no
H4B C4 H4C . . . 109.50 no
C2 O6 Mn1 2_565 . . 123.6(3) no
C5 N1 C4 . . . 112.4(5) no
C5 N1 H12 . . . 113.(3) no
C4 N1 H12 . . . 105.(3) no
C5 N1 H11 . . . 115.(4) no
C4 N1 H11 . . . 104.(4) no
H12 N1 H11 . . . 107.(4) no
C1 O5 Mn1 . . 4 128.2(3) no
C3 O4 Mn1 2 . . 128.5(3) no
N1 C5 H5A . . . 109.50 no
N1 C5 H5B . . . 109.50 no
H5A C5 H5B . . . 109.50 no
N1 C5 H5C . . . 109.50 no
H5A C5 H5C . . . 109.50 no
H5B C5 H5C . . . 109.50 no
O4 Mn1 O3 . . . 90.46(13) no
O4 Mn1 O1 . . . 93.80(14) no
O3 Mn1 O1 . . . 90.46(14) no
O4 Mn1 O2 . . . 176.95(18) no
O3 Mn1 O2 . . . 89.29(15) no
O1 Mn1 O2 . . . 89.24(13) no
O4 Mn1 O5 . . 4_454 86.63(13) no
O3 Mn1 O5 . . 4_454 90.24(14) no
O1 Mn1 O5 . . 4_454 179.18(18) no
O2 Mn1 O5 . . 4_454 90.33(14) no
O4 Mn1 O6 . . . 91.19(14) no
O3 Mn1 O6 . . . 178.28(17) no
O1 Mn1 O6 . . . 89.92(14) no
O2 Mn1 O6 . . . 89.04(13) no
O5 Mn1 O6 4_454 . . 89.38(13) no
C3 O3 Mn1 . . . 125.4(3) no
C2 O2 Mn1 . . . 124.9(3) no

loop_
_geom_bond_atom_site_label_1
_geom_bond_atom_site_label_2
_geom_bond_site_symmetry_1
_geom_bond_site_symmetry_2
_geom_bond_distance
_geom_bond_publ_flag
O1 C1 . . 1.254(8) no
O1 Mn1 . . 2.184(4) no
C1 O5 . . 1.246(8) no
C1 H1 . . 0.9300 no
C2 O6 . 2_564 1.253(6) no
C2 O2 . . 1.251(6) no
C2 H2 . . 0.9300 no
C3 O4 . 2_554 1.252(6) no
C3 O3 . . 1.260(6) no
C3 H3 . . 0.9300 no
C4 N1 . . 1.497(8) no
C4 H4A . . 0.9600 no
C4 H4B . . 0.9600 no
C4 H4C . . 0.9600 no
O6 C2 . 2_565 1.253(6) no
O6 Mn1 . . 2.210(4) no
N1 C5 . . 1.476(8) no
N1 H12 . . 0.99(5) no
N1 H11 . . 0.80(4) no
O5 Mn1 . 4 2.198(4) no
O4 C3 . 2 1.252(6) no
O4 Mn1 . . 2.148(4) no
C5 H5A . . 0.9600 no
C5 H5B . . 0.9600 no
C5 H5C . . 0.9600 no
Mn1 O3 . . 2.162(4) no
Mn1 O2 . . 2.193(4) no
Mn1 O5 . 4_454 2.198(4) no
O5 H11 . . 2.0598(417) no
O6 H12 . 3_445 1.8444(671) no
H11 O3 . 3_556 4.3696(410) no
C2 N1 . 3_444 4.6712(62) no
N1 O5 . . 2.8313(47) no
N1 O5 . 2_564 4.1400(67) no
O6 N1 . 3_445 2.8340(62) no
